data_2241263
loop_
_publ_author_name
'Savithri, M. P.'
'Raja, R.'
'Kathirvelan, D.'
'Reddy, B. S. R.'
'SubbiahPandi, A.'

_publ_section_title
;
 Crystal structure of
 3'-(1<i>H</i>-indole-3-carbonyl)-1'-methyl-2-oxo-4'-(4-oxo-4<i>H</i>-chromen-3-yl)spiro[indoline-3,2'-pyrrolidine]-3'-carbonitrile
;
_journal_coeditor_code SU5215
_journal_issue 11
_journal_name_full 'Acta Crystallographica Section E'
_journal_page_first o898
_journal_page_last o899
_journal_paper_doi 10.1107/S2056989015020174
_journal_volume 71
_journal_year 2015
_chemical_formula_iupac 'C31 H22 N4 O4'
_chemical_formula_moiety 'C31 H22 N4 O4'
_chemical_formula_sum 'C31 H22 N4 O4'
_chemical_formula_weight 514.53
_chemical_name_systematic
3'-(1<i>H</i>-Indole-3-carbonyl)-1'-methyl-2-oxo-4'-(4-oxo-4<i>H</i>-chromen-3-yl)spiro[indoline-3,2'-pyrrolidine]-3'-carbonitrile
_space_group_IT_number 14
_symmetry_cell_setting monoclinic
_symmetry_space_group_name_Hall '-P 2yn'
_symmetry_space_group_name_H-M 'P 1 21/n 1'
_atom_sites_solution_hydrogens geom
_atom_sites_solution_primary direct
_atom_sites_solution_secondary difmap
_audit_creation_method SHELXL-97
_cell_angle_alpha 90.00
_cell_angle_beta 112.603(2)
_cell_angle_gamma 90.00
_cell_formula_units_Z 4
_cell_length_a 13.0401(5)
_cell_length_b 14.9139(6)
_cell_length_c 13.7161(5)
_cell_measurement_reflns_used 4241
_cell_measurement_temperature 293(2)
_cell_measurement_theta_max 25.00
_cell_measurement_theta_min 1.83
_cell_volume 2462.60(17)
_computing_cell_refinement
;
APEX2 and SAINT (Bruker, 2004)
;
_computing_data_collection
;
APEX2 (Bruker, 2004)
;
_computing_data_reduction
;
SAINT and XPREP (Bruker, 2004)
;
_computing_molecular_graphics
;
PLATON (Spek, 2009)
;
_computing_publication_material
;
SHELXL97 (Sheldrick, 2008) and PLATON (Spek, 2009)
;
_computing_structure_refinement
;
SHELXL97 (Sheldrick, 2008)
;
_computing_structure_solution
;
SHELXS97 (Sheldrick, 2008)
;
_diffrn_ambient_temperature 293(2)
_diffrn_measured_fraction_theta_full 0.997
_diffrn_measured_fraction_theta_max 0.997
_diffrn_measurement_device_type 'Bruker Kappa APEXII CCD'
_diffrn_measurement_method '\w and \f scans '
_diffrn_radiation_monochromator graphite
_diffrn_radiation_source 'fine-focus sealed tube'
_diffrn_radiation_type MoK\a
_diffrn_radiation_wavelength 0.71073
_diffrn_reflns_av_R_equivalents 0.0299
_diffrn_reflns_av_sigmaI/netI 0.0309
_diffrn_reflns_limit_h_max 15
_diffrn_reflns_limit_h_min -14
_diffrn_reflns_limit_k_max 17
_diffrn_reflns_limit_k_min -17
_diffrn_reflns_limit_l_max 16
_diffrn_reflns_limit_l_min -16
_diffrn_reflns_number 16591
_diffrn_reflns_theta_full 25.00
_diffrn_reflns_theta_max 25.00
_diffrn_reflns_theta_min 1.83
_diffrn_standards_decay_% 0
_diffrn_standards_interval_count 0
_diffrn_standards_interval_time 0
_diffrn_standards_number 0
_exptl_absorpt_coefficient_mu 0.094
_exptl_absorpt_correction_T_max 0.9735
_exptl_absorpt_correction_T_min 0.9692
_exptl_absorpt_correction_type multi-scan
_exptl_absorpt_process_details
;
(SADABS; Bruker, 2004)
;
_exptl_crystal_colour Colourless
_exptl_crystal_density_diffrn 1.388
_exptl_crystal_density_method 'not measured'
_exptl_crystal_description Block
_exptl_crystal_F_000 1072
_exptl_crystal_size_max 0.35
_exptl_crystal_size_mid 0.30
_exptl_crystal_size_min 0.30
_refine_diff_density_max 0.287
_refine_diff_density_min -0.176
_refine_ls_extinction_method none
_refine_ls_goodness_of_fit_ref 1.042
_refine_ls_hydrogen_treatment constr
_refine_ls_matrix_type full
_refine_ls_number_parameters 353
_refine_ls_number_reflns 4329
_refine_ls_number_restraints 0
_refine_ls_restrained_S_all 1.042
_refine_ls_R_factor_all 0.0697
_refine_ls_R_factor_gt 0.0487
_refine_ls_shift/su_max 0.000
_refine_ls_shift/su_mean 0.000
_refine_ls_structure_factor_coef Fsqd
_refine_ls_weighting_details 'calc w=1/[\s^2^(Fo^2^)+(0.0575P)^2^+1.2814P] where P=(Fo^2^+2Fc^2^)/3'
_refine_ls_weighting_scheme calc
_refine_ls_wR_factor_gt 0.1208
_refine_ls_wR_factor_ref 0.1323
_reflns_number_gt 3234
_reflns_number_total 4341
_reflns_threshold_expression I>2sigma(I)
_cod_data_source_file su5215sup1.cif
_cod_data_source_block I
_cod_original_cell_volume 2462.60(16)
_cod_original_sg_symbol_Hall '-P 2ybn'
_cod_original_sg_symbol_H-M 'P  21/n'
_cod_database_code 2241263
_cod_database_fobs_code 2241263

loop_
_symmetry_equiv_pos_as_xyz
'x, y, z'
'-x+1/2, y+1/2, -z+1/2'
'-x, -y, -z'
'x-1/2, -y-1/2, z-1/2'

loop_
_atom_site_type_symbol
_atom_site_label
_atom_site_fract_x
_atom_site_fract_y
_atom_site_fract_z
_atom_site_U_iso_or_equiv
_atom_site_adp_type
_atom_site_calc_flag
_atom_site_refinement_flags
_atom_site_occupancy
_atom_site_symmetry_multiplicity
C C1 0.2880(2) 0.25426(16) -0.10673(17) 0.0378(6) Uani d . 1 1
H H1 0.2737 0.3152 -0.1193 0.045 Uiso calc R 1 1
C C2 0.36735(18) 0.12268(16) -0.14083(15) 0.0353(5) Uani d . 1 1
C C3 0.4277(2) 0.08350(19) -0.19416(18) 0.0467(6) Uani d . 1 1
H H3 0.4542 0.1178 -0.2361 0.056 Uiso calc R 1 1
C C4 0.4468(2) -0.00645(19) -0.18327(19) 0.0517(7) Uani d . 1 1
H H4 0.4867 -0.0338 -0.2186 0.062 Uiso calc R 1 1
C C5 0.4078(2) -0.05821(18) -0.1203(2) 0.0498(7) Uani d . 1 1
H H5 0.4201 -0.1198 -0.1153 0.060 Uiso calc R 1 1
C C6 0.35133(19) -0.01845(17) -0.06596(19) 0.0427(6) Uani d . 1 1
H H6 0.3269 -0.0529 -0.0226 0.051 Uiso calc R 1 1
C C7 0.33001(17) 0.07404(15) -0.07526(15) 0.0325(5) Uani d . 1 1
C C8 0.27094(18) 0.11941(15) -0.01806(15) 0.0340(5) Uani d . 1 1
C C9 0.24912(18) 0.21424(15) -0.04083(15) 0.0307(5) Uani d . 1 1
C C10 0.18396(18) 0.26261(15) 0.01285(15) 0.0321(5) Uani d . 1 1
H H10 0.1243 0.2227 0.0130 0.039 Uiso calc R 1 1
C C11 0.25597(17) 0.28881(15) 0.13121(15) 0.0298(5) Uani d . 1 1
C C12 0.3687(2) 0.25089(15) 0.16436(16) 0.0338(5) Uani d . 1 1
C C13 0.26070(17) 0.39617(15) 0.13015(15) 0.0315(5) Uani d . 1 1
C C14 0.1881(2) 0.43664(17) 0.18886(18) 0.0424(6) Uani d . 1 1
C C15 0.3657(2) 0.48427(17) 0.27711(19) 0.0464(6) Uani d . 1 1
C C16 0.4568(3) 0.52655(19) 0.3503(2) 0.0641(9) Uani d . 1 1
H H16 0.4530 0.5548 0.4093 0.077 Uiso calc R 1 1
C C17 0.5530(3) 0.5251(2) 0.3323(3) 0.0734(10) Uani d . 1 1
H H17 0.6159 0.5529 0.3804 0.088 Uiso calc R 1 1
C C18 0.5596(2) 0.4835(2) 0.2449(3) 0.0683(9) Uani d . 1 1
H H18 0.6256 0.4856 0.2338 0.082 Uiso calc R 1 1
C C19 0.4675(2) 0.43842(19) 0.1731(2) 0.0507(7) Uani d . 1 1
H H19 0.4715 0.4095 0.1146 0.061 Uiso calc R 1 1
C C20 0.37124(19) 0.43801(16) 0.19138(17) 0.0378(6) Uani d . 1 1
C C21 0.13173(19) 0.35150(16) -0.03531(16) 0.0382(6) Uani d . 1 1
H H21A 0.1129 0.3522 -0.1110 0.046 Uiso calc R 1 1
H H21B 0.0653 0.3635 -0.0217 0.046 Uiso calc R 1 1
C C22 0.1867(2) 0.50981(18) -0.0085(2) 0.0581(8) Uani d . 1 1
H H22A 0.1694 0.5195 -0.0823 0.087 Uiso calc R 1 1
H H22B 0.2473 0.5479 0.0325 0.087 Uiso calc R 1 1
H H22C 0.1227 0.5236 0.0073 0.087 Uiso calc R 1 1
C C23 0.19977(18) 0.25368(15) 0.20664(16) 0.0331(5) Uani d . 1 1
C C24 0.25979(18) 0.25638(15) 0.32050(16) 0.0339(5) Uani d . 1 1
C C25 0.21092(18) 0.23643(15) 0.39638(16) 0.0338(5) Uani d . 1 1
C C26 0.1073(2) 0.20842(18) 0.39024(19) 0.0472(6) Uani d . 1 1
H H26 0.0500 0.1987 0.3251 0.057 Uiso calc R 1 1
C C27 0.0911(2) 0.1953(2) 0.4831(2) 0.0603(8) Uani d . 1 1
H H27 0.0222 0.1757 0.4799 0.072 Uiso calc R 1 1
C C28 0.1754(2) 0.2107(2) 0.5811(2) 0.0555(7) Uani d . 1 1
H H28 0.1615 0.2020 0.6421 0.067 Uiso calc R 1 1
C C29 0.2784(2) 0.23842(17) 0.58952(18) 0.0456(6) Uani d . 1 1
H H29 0.3350 0.2487 0.6549 0.055 Uiso calc R 1 1
C C30 0.29469(19) 0.25050(16) 0.49630(16) 0.0359(5) Uani d . 1 1
C C31 0.36911(19) 0.27949(17) 0.37844(17) 0.0412(6) Uani d . 1 1
H H31 0.4208 0.2950 0.3499 0.049 Uiso calc R 1 1
N N1 0.45588(18) 0.22200(15) 0.18987(16) 0.0502(6) Uani d . 1 1
N N2 0.21796(16) 0.41585(13) 0.01775(13) 0.0390(5) Uani d . 1 1
N N3 0.38947(16) 0.27611(14) 0.48210(14) 0.0430(5) Uani d . 1 1
H H3A 0.4522 0.2881 0.5320 0.052 Uiso calc R 1 1
N N4 0.25757(18) 0.48177(15) 0.27375(16) 0.0521(6) Uani d . 1 1
H H4A 0.2375 0.5062 0.3204 0.063 Uiso calc R 1 1
O O1 0.08831(15) 0.42855(14) 0.16214(15) 0.0609(5) Uani d . 1 1
O O2 0.34652(14) 0.21307(11) -0.15668(12) 0.0435(4) Uani d . 1 1
O O3 0.24130(15) 0.08041(11) 0.04650(13) 0.0511(5) Uani d . 1 1
O O4 0.10336(13) 0.22832(12) 0.16760(12) 0.0457(4) Uani d . 1 1

loop_
_atom_site_aniso_label
_atom_site_aniso_U_11
_atom_site_aniso_U_22
_atom_site_aniso_U_33
_atom_site_aniso_U_12
_atom_site_aniso_U_13
_atom_site_aniso_U_23
C1 0.0488(14) 0.0357(13) 0.0302(11) 0.0036(11) 0.0165(11) -0.0004(10)
C2 0.0390(13) 0.0396(14) 0.0232(10) 0.0015(11) 0.0072(9) -0.0036(9)
C3 0.0508(15) 0.0603(18) 0.0311(12) 0.0063(13) 0.0180(11) -0.0023(11)
C4 0.0495(16) 0.0614(19) 0.0413(14) 0.0121(14) 0.0144(12) -0.0139(13)
C5 0.0469(15) 0.0412(15) 0.0549(15) 0.0063(12) 0.0124(13) -0.0107(12)
C6 0.0378(14) 0.0402(15) 0.0454(14) -0.0025(11) 0.0108(11) -0.0007(11)
C7 0.0338(12) 0.0348(13) 0.0242(10) -0.0015(10) 0.0060(9) -0.0028(9)
C8 0.0406(13) 0.0360(13) 0.0226(10) -0.0039(10) 0.0091(9) 0.0006(9)
C9 0.0364(12) 0.0328(12) 0.0193(10) -0.0038(10) 0.0069(9) -0.0030(9)
C10 0.0319(12) 0.0381(13) 0.0229(10) -0.0020(10) 0.0068(9) -0.0032(9)
C11 0.0288(11) 0.0360(13) 0.0213(10) 0.0038(10) 0.0061(9) -0.0026(9)
C12 0.0371(13) 0.0382(14) 0.0242(10) 0.0036(11) 0.0098(10) -0.0052(9)
C13 0.0305(11) 0.0347(13) 0.0260(10) 0.0049(10) 0.0074(9) -0.0026(9)
C14 0.0425(15) 0.0451(15) 0.0397(13) 0.0098(12) 0.0160(11) -0.0009(11)
C15 0.0494(16) 0.0387(14) 0.0400(13) 0.0073(12) 0.0046(11) -0.0077(11)
C16 0.063(2) 0.0510(18) 0.0545(17) 0.0071(15) -0.0035(15) -0.0207(13)
C17 0.0541(19) 0.0541(19) 0.083(2) -0.0019(15) -0.0054(16) -0.0189(17)
C18 0.0353(15) 0.063(2) 0.095(2) -0.0018(14) 0.0114(15) 0.0006(18)
C19 0.0374(14) 0.0514(17) 0.0585(16) -0.0003(12) 0.0133(12) -0.0029(13)
C20 0.0346(13) 0.0354(13) 0.0372(12) 0.0033(11) 0.0070(10) 0.0001(10)
C21 0.0389(13) 0.0449(15) 0.0240(11) 0.0047(11) 0.0045(10) -0.0018(10)
C22 0.0685(19) 0.0431(16) 0.0476(15) 0.0043(14) 0.0055(13) 0.0095(12)
C23 0.0322(13) 0.0363(13) 0.0273(11) 0.0027(10) 0.0076(10) 0.0001(9)
C24 0.0347(13) 0.0396(14) 0.0260(11) 0.0013(10) 0.0100(10) 0.0009(9)
C25 0.0369(13) 0.0367(13) 0.0262(11) 0.0080(10) 0.0104(9) 0.0054(9)
C26 0.0372(14) 0.0653(18) 0.0364(13) 0.0044(13) 0.0112(11) 0.0117(12)
C27 0.0465(16) 0.087(2) 0.0538(17) 0.0042(15) 0.0263(14) 0.0180(15)
C28 0.0637(18) 0.074(2) 0.0369(14) 0.0116(15) 0.0283(13) 0.0134(13)
C29 0.0552(16) 0.0538(16) 0.0269(11) 0.0094(13) 0.0148(11) 0.0038(11)
C30 0.0390(13) 0.0385(14) 0.0283(11) 0.0065(11) 0.0109(10) 0.0022(9)
C31 0.0377(13) 0.0580(16) 0.0263(11) -0.0042(12) 0.0105(10) -0.0017(10)
N1 0.0426(13) 0.0590(15) 0.0451(12) 0.0159(11) 0.0126(10) -0.0065(10)
N2 0.0431(11) 0.0376(11) 0.0290(9) 0.0023(9) 0.0058(8) 0.0027(8)
N3 0.0371(11) 0.0631(14) 0.0225(9) -0.0068(10) 0.0044(8) -0.0026(9)
N4 0.0581(14) 0.0577(14) 0.0411(12) 0.0102(11) 0.0196(11) -0.0165(10)
O1 0.0446(12) 0.0786(14) 0.0649(12) 0.0107(10) 0.0269(9) -0.0055(10)
O2 0.0595(11) 0.0454(11) 0.0336(8) 0.0034(8) 0.0269(8) 0.0051(7)
O3 0.0732(12) 0.0463(11) 0.0445(9) 0.0007(9) 0.0344(9) 0.0102(8)
O4 0.0334(9) 0.0706(12) 0.0293(8) -0.0076(9) 0.0080(7) 0.0009(8)

loop_
_atom_type_symbol
_atom_type_description
_atom_type_scat_dispersion_real
_atom_type_scat_dispersion_imag
_atom_type_scat_source
C C 0.0033 0.0016 'International Tables Vol C Tables 4.2.6.8 and 6.1.1.4'
H H 0.0000 0.0000 'International Tables Vol C Tables 4.2.6.8 and 6.1.1.4'
N N 0.0061 0.0033 'International Tables Vol C Tables 4.2.6.8 and 6.1.1.4'
O O 0.0106 0.0060 'International Tables Vol C Tables 4.2.6.8 and 6.1.1.4'

loop_
_geom_angle_atom_site_label_1
_geom_angle_atom_site_label_2
_geom_angle_atom_site_label_3
_geom_angle
C9 C1 O2 125.1(2)
C9 C1 H1 117.5
O2 C1 H1 117.5
O2 C2 C7 121.33(19)
O2 C2 C3 116.4(2)
C7 C2 C3 122.2(2)
C4 C3 C2 118.2(2)
C4 C3 H3 120.9
C2 C3 H3 120.9
C3 C4 C5 121.3(2)
C3 C4 H4 119.4
C5 C4 H4 119.4
C6 C5 C4 119.9(2)
C6 C5 H5 120.0
C4 C5 H5 120.0
C5 C6 C7 120.4(2)
C5 C6 H6 119.8
C7 C6 H6 119.8
C2 C7 C6 117.9(2)
C2 C7 C8 119.8(2)
C6 C7 C8 122.3(2)
O3 C8 C9 121.4(2)
O3 C8 C7 122.7(2)
C9 C8 C7 115.85(18)
C1 C9 C8 119.1(2)
C1 C9 C10 123.3(2)
C8 C9 C10 117.54(18)
C9 C10 C21 116.64(18)
C9 C10 C11 113.37(17)
C21 C10 C11 102.75(16)
C9 C10 H10 107.9
C21 C10 H10 107.9
C11 C10 H10 107.9
C12 C11 C23 109.35(17)
C12 C11 C10 110.51(16)
C23 C11 C10 110.54(17)
C12 C11 C13 110.41(18)
C23 C11 C13 111.63(16)
C10 C11 C13 104.32(16)
N1 C12 C11 179.7(3)
N2 C13 C20 113.88(18)
N2 C13 C14 113.76(17)
C20 C13 C14 101.03(17)
N2 C13 C11 102.17(16)
C20 C13 C11 116.32(17)
C14 C13 C11 110.14(18)
O1 C14 N4 126.6(2)
O1 C14 C13 126.2(2)
N4 C14 C13 107.2(2)
C16 C15 C20 122.2(3)
C16 C15 N4 127.9(2)
C20 C15 N4 109.9(2)
C17 C16 C15 117.0(3)
C17 C16 H16 121.5
C15 C16 H16 121.5
C16 C17 C18 122.1(3)
C16 C17 H17 118.9
C18 C17 H17 118.9
C17 C18 C19 120.3(3)
C17 C18 H18 119.9
C19 C18 H18 119.9
C20 C19 C18 118.2(3)
C20 C19 H19 120.9
C18 C19 H19 120.9
C19 C20 C15 120.1(2)
C19 C20 C13 130.6(2)
C15 C20 C13 109.3(2)
N2 C21 C10 103.20(17)
N2 C21 H21A 111.1
C10 C21 H21A 111.1
N2 C21 H21B 111.1
C10 C21 H21B 111.1
H21A C21 H21B 109.1
N2 C22 H22A 109.5
N2 C22 H22B 109.5
H22A C22 H22B 109.5
N2 C22 H22C 109.5
H22A C22 H22C 109.5
H22B C22 H22C 109.5
O4 C23 C24 121.2(2)
O4 C23 C11 118.47(18)
C24 C23 C11 120.25(19)
C31 C24 C25 106.26(18)
C31 C24 C23 129.4(2)
C25 C24 C23 124.3(2)
C26 C25 C30 118.7(2)
C26 C25 C24 135.1(2)
C30 C25 C24 106.2(2)
C27 C26 C25 118.5(2)
C27 C26 H26 120.7
C25 C26 H26 120.7
C26 C27 C28 121.6(3)
C26 C27 H27 119.2
C28 C27 H27 119.2
C29 C28 C27 121.2(2)
C29 C28 H28 119.4
C27 C28 H28 119.4
C28 C29 C30 117.1(2)
C28 C29 H29 121.5
C30 C29 H29 121.5
N3 C30 C29 129.1(2)
N3 C30 C25 107.93(19)
C29 C30 C25 123.0(2)
N3 C31 C24 109.9(2)
N3 C31 H31 125.1
C24 C31 H31 125.1
C21 N2 C13 107.89(17)
C21 N2 C22 114.99(19)
C13 N2 C22 114.23(18)
C31 N3 C30 109.70(19)
C31 N3 H3A 125.2
C30 N3 H3A 125.2
C14 N4 C15 112.2(2)
C14 N4 H4A 123.9
C15 N4 H4A 123.9
C1 O2 C2 118.70(17)

loop_
_geom_bond_atom_site_label_1
_geom_bond_atom_site_label_2
_geom_bond_distance
C1 C9 1.335(3)
C1 O2 1.353(3)
C1 H1 0.9300
C2 O2 1.376(3)
C2 C7 1.382(3)
C2 C3 1.392(3)
C3 C4 1.362(4)
C3 H3 0.9300
C4 C5 1.392(4)
C4 H4 0.9300
C5 C6 1.369(3)
C5 H5 0.9300
C6 C7 1.403(3)
C6 H6 0.9300
C7 C8 1.460(3)
C8 O3 1.239(3)
C8 C9 1.453(3)
C9 C10 1.505(3)
C10 C21 1.521(3)
C10 C11 1.581(3)
C10 H10 0.9800
C11 C12 1.474(3)
C11 C23 1.570(3)
C11 C13 1.603(3)
C12 N1 1.138(3)
C13 N2 1.454(3)
C13 C20 1.497(3)
C13 C14 1.580(3)
C14 O1 1.214(3)
C14 N4 1.349(3)
C15 C16 1.378(4)
C15 C20 1.389(3)
C15 N4 1.393(3)
C16 C17 1.369(4)
C16 H16 0.9300
C17 C18 1.381(5)
C17 H17 0.9300
C18 C19 1.398(4)
C18 H18 0.9300
C19 C20 1.372(3)
C19 H19 0.9300
C21 N2 1.444(3)
C21 H21A 0.9700
C21 H21B 0.9700
C22 N2 1.465(3)
C22 H22A 0.9600
C22 H22B 0.9600
C22 H22C 0.9600
C23 O4 1.222(3)
C23 C24 1.454(3)
C24 C31 1.383(3)
C24 C25 1.445(3)
C25 C26 1.385(3)
C25 C30 1.402(3)
C26 C27 1.383(3)
C26 H26 0.9300
C27 C28 1.390(4)
C27 H27 0.9300
C28 C29 1.367(4)
C28 H28 0.9300
C29 C30 1.386(3)
C29 H29 0.9300
C30 N3 1.377(3)
C31 N3 1.343(3)
C31 H31 0.9300
N3 H3A 0.8600
N4 H4A 0.8600

loop_
_geom_hbond_atom_site_label_D
_geom_hbond_atom_site_label_H
_geom_hbond_atom_site_label_A
_geom_hbond_site_symmetry_A
_geom_hbond_distance_DH
_geom_hbond_distance_HA
_geom_hbond_distance_DA
_geom_hbond_angle_DHA
N3 H3A O4 4_666 0.86 2.14 2.967(3) 161
N4 H4A O3 2_555 0.86 2.06 2.866(3) 156
C29 H29 O2 1_556 0.93 2.59 3.267(3) 131

loop_
_geom_torsion_atom_site_label_1
_geom_torsion_atom_site_label_2
_geom_torsion_atom_site_label_3
_geom_torsion_atom_site_label_4
_geom_torsion
O2 C2 C3 C4 -177.9(2)
C7 C2 C3 C4 2.2(3)
C2 C3 C4 C5 -0.3(4)
C3 C4 C5 C6 -1.6(4)
C4 C5 C6 C7 1.6(4)
O2 C2 C7 C6 177.87(19)
C3 C2 C7 C6 -2.1(3)
O2 C2 C7 C8 -2.4(3)
C3 C2 C7 C8 177.6(2)
C5 C6 C7 C2 0.2(3)
C5 C6 C7 C8 -179.5(2)
C2 C7 C8 O3 -175.6(2)
C6 C7 C8 O3 4.1(3)
C2 C7 C8 C9 4.0(3)
C6 C7 C8 C9 -176.31(19)
O2 C1 C9 C8 0.8(3)
O2 C1 C9 C10 -179.79(19)
O3 C8 C9 C1 176.4(2)
C7 C8 C9 C1 -3.2(3)
O3 C8 C9 C10 -3.0(3)
C7 C8 C9 C10 177.35(17)
C1 C9 C10 C21 18.8(3)
C8 C9 C10 C21 -161.80(19)
C1 C9 C10 C11 -100.3(2)
C8 C9 C10 C11 79.1(2)
C9 C10 C11 C12 -5.8(3)
C21 C10 C11 C12 -132.58(19)
C9 C10 C11 C23 -127.01(19)
C21 C10 C11 C23 106.2(2)
C9 C10 C11 C13 112.85(19)
C21 C10 C11 C13 -13.9(2)
C23 C11 C12 N1 -14E1(10)
C10 C11 C12 N1 10E1(6)
C13 C11 C12 N1 -2E1(6)
C12 C11 C13 N2 106.58(18)
C23 C11 C13 N2 -131.55(17)
C10 C11 C13 N2 -12.2(2)
C12 C11 C13 C20 -18.1(2)
C23 C11 C13 C20 103.8(2)
C10 C11 C13 C20 -136.82(18)
C12 C11 C13 C14 -132.21(18)
C23 C11 C13 C14 -10.3(2)
C10 C11 C13 C14 109.05(18)
N2 C13 C14 O1 50.7(3)
C20 C13 C14 O1 173.2(3)
C11 C13 C14 O1 -63.3(3)
N2 C13 C14 N4 -129.2(2)
C20 C13 C14 N4 -6.7(2)
C11 C13 C14 N4 116.8(2)
C20 C15 C16 C17 3.2(4)
N4 C15 C16 C17 -175.2(3)
C15 C16 C17 C18 0.2(5)
C16 C17 C18 C19 -2.2(5)
C17 C18 C19 C20 0.9(4)
C18 C19 C20 C15 2.3(4)
C18 C19 C20 C13 -179.9(2)
C16 C15 C20 C19 -4.5(4)
N4 C15 C20 C19 174.1(2)
C16 C15 C20 C13 177.2(2)
N4 C15 C20 C13 -4.1(3)
N2 C13 C20 C19 -49.2(3)
C14 C13 C20 C19 -171.6(3)
C11 C13 C20 C19 69.2(3)
N2 C13 C20 C15 128.8(2)
C14 C13 C20 C15 6.4(2)
C11 C13 C20 C15 -112.8(2)
C9 C10 C21 N2 -89.1(2)
C11 C10 C21 N2 35.6(2)
C12 C11 C23 O4 -135.8(2)
C10 C11 C23 O4 -13.9(3)
C13 C11 C23 O4 101.7(2)
C12 C11 C23 C24 47.7(3)
C10 C11 C23 C24 169.53(19)
C13 C11 C23 C24 -74.8(2)
O4 C23 C24 C31 177.3(2)
C11 C23 C24 C31 -6.3(4)
O4 C23 C24 C25 -4.6(4)
C11 C23 C24 C25 171.8(2)
C31 C24 C25 C26 -178.7(3)
C23 C24 C25 C26 2.8(4)
C31 C24 C25 C30 1.0(3)
C23 C24 C25 C30 -177.5(2)
C30 C25 C26 C27 -0.2(4)
C24 C25 C26 C27 179.5(3)
C25 C26 C27 C28 0.9(4)
C26 C27 C28 C29 -0.8(5)
C27 C28 C29 C30 0.1(4)
C28 C29 C30 N3 -178.7(3)
C28 C29 C30 C25 0.6(4)
C26 C25 C30 N3 178.9(2)
C24 C25 C30 N3 -0.9(3)
C26 C25 C30 C29 -0.6(4)
C24 C25 C30 C29 179.6(2)
C25 C24 C31 N3 -0.7(3)
C23 C24 C31 N3 177.7(2)
C10 C21 N2 C13 -47.0(2)
C10 C21 N2 C22 -175.8(2)
C20 C13 N2 C21 162.61(19)
C14 C13 N2 C21 -82.3(2)
C11 C13 N2 C21 36.3(2)
C20 C13 N2 C22 -68.2(3)
C14 C13 N2 C22 46.9(3)
C11 C13 N2 C22 165.5(2)
C24 C31 N3 C30 0.2(3)
C29 C30 N3 C31 179.9(2)
C25 C30 N3 C31 0.5(3)
O1 C14 N4 C15 -175.1(3)
C13 C14 N4 C15 4.9(3)
C16 C15 N4 C14 177.9(3)
C20 C15 N4 C14 -0.7(3)
C9 C1 O2 C2 1.0(3)
C7 C2 O2 C1 -0.1(3)
C3 C2 O2 C1 179.87(19)
